data_4064388
loop_
_publ_author_name
'Tan, Xing'
'Li, Bin'
'Xu, Shansheng'
'Song, Haibin'
'Wang, Baiquan'

_publ_section_title
;
 Trinuclear and Tetranuclear Ruthenium Carbonyl Clusters Derived from
 Indenylphosphines: Cleavage of C&#x2212;H and C&#x2212;P Bonds
;
_journal_issue 8
_journal_name_full Organometallics
_journal_page_first 2308
_journal_paper_doi 10.1021/om200072g
_journal_volume 30
_journal_year 2011
_chemical_formula_sum 'C31 H19 O9 P Ru3'
_chemical_formula_weight 869.64
_chemical_name_systematic
; 
 ? 
;
_space_group_IT_number 15
_symmetry_cell_setting monoclinic
_symmetry_space_group_name_Hall '-C 2yc'
_symmetry_space_group_name_H-M 'C 1 2/c 1'
_atom_sites_solution_hydrogens geom
_atom_sites_solution_primary direct
_atom_sites_solution_secondary difmap
_audit_creation_method SHELXL-97
_cell_angle_alpha 90.00
_cell_angle_beta 95.605(5)
_cell_angle_gamma 90.00
_cell_formula_units_Z 8
_cell_length_a 17.663(7)
_cell_length_b 16.873(6)
_cell_length_c 20.306(7)
_cell_measurement_reflns_used 11353
_cell_measurement_temperature 116(2)
_cell_measurement_theta_max 27.9
_cell_measurement_theta_min 1.9
_cell_volume 6023(4)
_computing_cell_refinement CrystalClear
_computing_data_collection CrystalClear
_computing_data_reduction CrystalClear
_computing_molecular_graphics 'Bruker SHELXTL'
_computing_publication_material 'CrystalStructure 3.8'
_computing_structure_refinement 'SHELXL-97 (Sheldrick, 1997)'
_computing_structure_solution 'SHELXS-97 (Sheldrick, 1990)'
_diffrn_ambient_temperature 116(2)
_diffrn_detector_area_resol_mean 14.63
_diffrn_measured_fraction_theta_full 0.967
_diffrn_measured_fraction_theta_max 0.967
_diffrn_measurement_device_type 'Rigaku Saturn CCD area detector'
_diffrn_measurement_method '\w and \f scans'
_diffrn_radiation_monochromator multilayer
_diffrn_radiation_source 'rotating anode'
_diffrn_radiation_type MoK\a
_diffrn_radiation_wavelength 0.71073
_diffrn_reflns_av_R_equivalents 0.0338
_diffrn_reflns_av_sigmaI/netI 0.0228
_diffrn_reflns_limit_h_max 20
_diffrn_reflns_limit_h_min -20
_diffrn_reflns_limit_k_max 20
_diffrn_reflns_limit_k_min -19
_diffrn_reflns_limit_l_max 24
_diffrn_reflns_limit_l_min -23
_diffrn_reflns_number 17610
_diffrn_reflns_theta_full 25.02
_diffrn_reflns_theta_max 25.02
_diffrn_reflns_theta_min 1.89
_diffrn_standards_decay_% 0
_diffrn_standards_interval_count 0
_diffrn_standards_interval_time 0
_diffrn_standards_number 0
_exptl_absorpt_coefficient_mu 1.593
_exptl_absorpt_correction_T_max 0.8570
_exptl_absorpt_correction_T_min 0.7412
_exptl_absorpt_correction_type multi-scan
_exptl_absorpt_process_details CrystalClear
_exptl_crystal_colour Orange
_exptl_crystal_density_diffrn 1.918
_exptl_crystal_density_method 'not measured'
_exptl_crystal_description Prism
_exptl_crystal_F_000 3392
_exptl_crystal_size_max 0.20
_exptl_crystal_size_mid 0.14
_exptl_crystal_size_min 0.10
_refine_diff_density_max 1.718
_refine_diff_density_min -0.960
_refine_diff_density_rms 0.179
_refine_ls_extinction_method none
_refine_ls_goodness_of_fit_ref 1.138
_refine_ls_hydrogen_treatment mixed
_refine_ls_matrix_type full
_refine_ls_number_parameters 402
_refine_ls_number_reflns 5153
_refine_ls_number_restraints 2
_refine_ls_restrained_S_all 1.138
_refine_ls_R_factor_all 0.0430
_refine_ls_R_factor_gt 0.0422
_refine_ls_shift/su_max 0.000
_refine_ls_shift/su_mean 0.000
_refine_ls_structure_factor_coef Fsqd
_refine_ls_weighting_details 'calc w=1/[\s^2^(Fo^2^)+(0.0662P)^2^+143.7931P] where P=(Fo^2^+2Fc^2^)/3'
_refine_ls_weighting_scheme calc
_refine_ls_wR_factor_gt 0.1436
_refine_ls_wR_factor_ref 0.1440
_reflns_number_gt 5052
_reflns_number_total 5153
_reflns_threshold_expression >2sigma(I)
_cod_data_source_file om200072g_si_001.cif
_cod_data_source_block m100105c
_cod_depositor_comments
;
The following automatic conversions were performed:

'_symmetry_cell_setting' value 'Monoclinic' changed to 'monoclinic'
according to /home/saulius/struct/CIF-dictionaries/cif_core.dic
dictionary named 'cif_core.dic' version 2.4.1 from
2010-06-29.

'_exptl_absorpt_correction_type' value 'MULTI-SCAN'
changed to 'multi-scan' according to
/home/saulius/struct/CIF-dictionaries/cif_core.dic dictionary named
'cif_core.dic' version 2.4.1 from 2010-06-29.

Automatic conversion script
Id: cif_fix_values 1715 2011-07-08 13:25:40Z adriana 
;
_cod_original_sg_symbol_H-M C2/c
_cod_database_code 4064388

loop_
_symmetry_equiv_pos_as_xyz
'x, y, z'
'-x, y, -z+1/2'
'x+1/2, y+1/2, z'
'-x+1/2, y+1/2, -z+1/2'
'-x, -y, -z'
'x, -y, z-1/2'
'-x+1/2, -y+1/2, -z'
'x+1/2, -y+1/2, z-1/2'

loop_
_atom_site_label
_atom_site_type_symbol
_atom_site_fract_x
_atom_site_fract_y
_atom_site_fract_z
_atom_site_U_iso_or_equiv
_atom_site_adp_type
_atom_site_occupancy
_atom_site_symmetry_multiplicity
_atom_site_calc_flag
_atom_site_refinement_flags
Ru1 Ru 0.15474(3) 0.84373(3) 0.17384(2) 0.01158(16) Uani 1 1 d D
Ru2 Ru 0.18828(3) 0.92883(3) 0.04938(2) 0.01283(16) Uani 1 1 d D
Ru3 Ru 0.14411(3) 1.00573(3) 0.16486(2) 0.01228(16) Uani 1 1 d .
P1 P 0.30026(9) 0.96669(10) 0.11241(8) 0.0122(3) Uani 1 1 d .
O1 O 0.2585(3) 0.7014(3) 0.2051(3) 0.0252(11) Uani 1 1 d .
O2 O 0.0741(3) 0.8199(4) 0.2978(3) 0.0307(13) Uani 1 1 d .
O3 O 0.0262(3) 0.7570(3) 0.0886(3) 0.0330(13) Uani 1 1 d .
O4 O 0.0245(3) 0.8956(4) -0.0123(3) 0.0311(13) Uani 1 1 d .
O5 O 0.2642(4) 0.8257(3) -0.0496(3) 0.0319(13) Uani 1 1 d .
O6 O 0.1849(4) 1.0816(3) -0.0317(3) 0.0335(14) Uani 1 1 d .
O7 O -0.0204(3) 0.9637(3) 0.1202(3) 0.0293(12) Uani 1 1 d .
O8 O 0.1349(4) 1.1694(3) 0.1011(3) 0.0364(14) Uani 1 1 d .
O9 O 0.1017(4) 1.0781(3) 0.2942(3) 0.0343(14) Uani 1 1 d .
C1 C 0.2187(4) 0.7526(4) 0.1916(3) 0.0150(13) Uani 1 1 d .
C2 C 0.1041(4) 0.8312(4) 0.2516(3) 0.0199(14) Uani 1 1 d .
C3 C 0.0734(4) 0.7895(4) 0.1204(3) 0.0209(15) Uani 1 1 d .
C4 C 0.0842(4) 0.9069(4) 0.0121(3) 0.0212(15) Uani 1 1 d .
C5 C 0.2367(4) 0.8642(4) -0.0131(3) 0.0232(16) Uani 1 1 d .
C6 C 0.1850(4) 1.0252(4) -0.0001(3) 0.0175(14) Uani 1 1 d .
C7 C 0.0423(4) 0.9767(4) 0.1366(3) 0.0214(15) Uani 1 1 d .
C8 C 0.1407(4) 1.1068(4) 0.1243(4) 0.0186(14) Uani 1 1 d .
C9 C 0.1193(4) 1.0504(4) 0.2468(3) 0.0195(14) Uani 1 1 d .
C10 C 0.2749(4) 0.9839(4) 0.1948(3) 0.0121(12) Uani 1 1 d .
C11 C 0.3217(4) 1.0259(4) 0.2489(3) 0.0149(13) Uani 1 1 d .
C12 C 0.3804(4) 1.0809(4) 0.2482(3) 0.0150(13) Uani 1 1 d .
H12 H 0.3949 1.1004 0.2084 0.018 Uiso 1 1 calc R
C13 C 0.4167(4) 1.1060(4) 0.3081(3) 0.0198(14) Uani 1 1 d .
H13 H 0.4565 1.1421 0.3080 0.024 Uiso 1 1 calc R
C14 C 0.3957(4) 1.0793(4) 0.3681(4) 0.0216(15) Uani 1 1 d .
H14 H 0.4203 1.0984 0.4075 0.026 Uiso 1 1 calc R
C15 C 0.3374(4) 1.0235(4) 0.3693(3) 0.0209(15) Uani 1 1 d .
H15 H 0.3228 1.0052 0.4094 0.025 Uiso 1 1 calc R
C16 C 0.3012(4) 0.9956(4) 0.3095(3) 0.0152(13) Uani 1 1 d .
C17 C 0.2444(4) 0.9292(4) 0.2984(3) 0.0141(13) Uani 1 1 d .
H17 H 0.1980 0.9421 0.3189 0.017 Uiso 1 1 calc R
C18 C 0.2277(4) 0.9261(4) 0.2225(3) 0.0136(13) Uani 1 1 d .
C19 C 0.2784(4) 0.8511(4) 0.3267(3) 0.0179(14) Uani 1 1 d .
H19A H 0.3198 0.8353 0.3022 0.027 Uiso 1 1 calc R
H19B H 0.2400 0.8107 0.3231 0.027 Uiso 1 1 calc R
H19C H 0.2968 0.8584 0.3724 0.027 Uiso 1 1 calc R
C20 C 0.3811(4) 0.8987(4) 0.1244(3) 0.0137(13) Uani 1 1 d .
C21 C 0.3724(4) 0.8184(4) 0.1111(3) 0.0212(15) Uani 1 1 d .
H21 H 0.3264 0.7994 0.0912 0.025 Uiso 1 1 calc R
C22 C 0.4322(5) 0.7662(5) 0.1273(4) 0.0283(17) Uani 1 1 d .
H22 H 0.4261 0.7123 0.1186 0.034 Uiso 1 1 calc R
C23 C 0.5009(4) 0.7949(5) 0.1567(4) 0.0291(18) Uani 1 1 d .
H23 H 0.5410 0.7603 0.1679 0.035 Uiso 1 1 calc R
C24 C 0.5098(4) 0.8745(5) 0.1692(3) 0.0239(16) Uani 1 1 d .
H24 H 0.5561 0.8936 0.1887 0.029 Uiso 1 1 calc R
C25 C 0.4509(4) 0.9260(4) 0.1531(3) 0.0170(14) Uani 1 1 d .
H25 H 0.4578 0.9799 0.1614 0.020 Uiso 1 1 calc R
C26 C 0.3423(4) 1.0554(4) 0.0796(3) 0.0140(13) Uani 1 1 d .
C27 C 0.3191(4) 1.1310(4) 0.0942(4) 0.0211(15) Uani 1 1 d .
H27 H 0.2872 1.1385 0.1274 0.025 Uiso 1 1 calc R
C28 C 0.3431(5) 1.1962(4) 0.0595(4) 0.0282(18) Uani 1 1 d .
H28 H 0.3262 1.2468 0.0689 0.034 Uiso 1 1 calc R
C29 C 0.3919(5) 1.1854(5) 0.0111(4) 0.033(2) Uani 1 1 d .
H29 H 0.4077 1.2289 -0.0122 0.039 Uiso 1 1 calc R
C30 C 0.4172(4) 1.1115(5) -0.0029(3) 0.0286(18) Uani 1 1 d .
H30 H 0.4508 1.1050 -0.0350 0.034 Uiso 1 1 calc R
C31 C 0.3926(4) 1.0448(4) 0.0312(3) 0.0187(14) Uani 1 1 d .
H31 H 0.4097 0.9944 0.0216 0.022 Uiso 1 1 calc R
H H 0.197(4) 0.850(2) 0.102(2) 0.03(2) Uiso 1 1 d D

loop_
_atom_site_aniso_label
_atom_site_aniso_U_11
_atom_site_aniso_U_22
_atom_site_aniso_U_33
_atom_site_aniso_U_23
_atom_site_aniso_U_13
_atom_site_aniso_U_12
Ru1 0.0107(3) 0.0100(3) 0.0139(3) 0.00080(18) 0.00046(19) -0.00108(19)
Ru2 0.0147(3) 0.0120(3) 0.0115(3) -0.00017(18) -0.0002(2) -0.00251(19)
Ru3 0.0120(3) 0.0102(3) 0.0146(3) 0.00065(18) 0.0010(2) 0.00127(19)
P1 0.0133(8) 0.0111(8) 0.0124(8) -0.0007(6) 0.0017(6) -0.0012(6)
O1 0.026(3) 0.014(3) 0.036(3) 0.004(2) 0.000(2) 0.003(2)
O2 0.025(3) 0.045(4) 0.024(3) 0.005(2) 0.009(2) -0.006(3)
O3 0.033(3) 0.024(3) 0.038(3) 0.004(2) -0.016(3) -0.014(2)
O4 0.021(3) 0.037(3) 0.032(3) 0.005(2) -0.011(2) -0.007(2)
O5 0.047(4) 0.023(3) 0.028(3) -0.010(2) 0.018(3) -0.006(3)
O6 0.048(4) 0.025(3) 0.026(3) 0.009(2) -0.005(3) -0.004(3)
O7 0.014(3) 0.031(3) 0.042(3) -0.001(2) -0.004(2) 0.001(2)
O8 0.042(4) 0.020(3) 0.048(4) 0.017(3) 0.010(3) 0.009(3)
O9 0.045(4) 0.028(3) 0.032(3) -0.010(2) 0.019(3) 0.000(3)
C1 0.011(3) 0.015(3) 0.018(3) -0.001(3) 0.003(2) -0.006(3)
C2 0.015(3) 0.020(4) 0.024(4) 0.001(3) -0.002(3) -0.001(3)
C3 0.021(4) 0.019(4) 0.022(3) 0.007(3) 0.002(3) -0.001(3)
C4 0.031(4) 0.015(4) 0.017(3) 0.001(3) 0.002(3) 0.000(3)
C5 0.032(4) 0.020(4) 0.017(3) 0.001(3) 0.004(3) -0.012(3)
C6 0.014(3) 0.019(4) 0.018(3) -0.001(3) -0.003(3) -0.003(3)
C7 0.027(4) 0.015(4) 0.023(4) 0.000(3) 0.006(3) 0.008(3)
C8 0.009(3) 0.018(4) 0.030(4) -0.003(3) 0.005(3) 0.010(3)
C9 0.021(4) 0.013(3) 0.025(4) 0.001(3) 0.006(3) -0.001(3)
C10 0.012(3) 0.008(3) 0.016(3) -0.001(2) -0.001(2) 0.003(2)
C11 0.016(3) 0.015(3) 0.014(3) 0.000(2) 0.001(2) 0.005(3)
C12 0.012(3) 0.011(3) 0.023(3) -0.003(2) 0.006(3) 0.001(2)
C13 0.021(4) 0.011(3) 0.027(4) -0.006(3) 0.000(3) 0.004(3)
C14 0.022(4) 0.020(4) 0.021(4) -0.009(3) -0.008(3) 0.006(3)
C15 0.025(4) 0.024(4) 0.013(3) -0.003(3) -0.001(3) 0.005(3)
C16 0.014(3) 0.012(3) 0.020(3) -0.002(2) 0.000(3) -0.001(3)
C17 0.015(3) 0.015(3) 0.012(3) -0.001(2) 0.001(2) 0.004(3)
C18 0.010(3) 0.018(3) 0.013(3) 0.000(2) 0.001(2) 0.005(2)
C19 0.017(3) 0.016(4) 0.019(3) 0.004(3) -0.005(3) 0.000(3)
C20 0.011(3) 0.014(3) 0.017(3) 0.000(2) 0.007(2) 0.001(2)
C21 0.019(4) 0.020(4) 0.025(4) -0.003(3) 0.006(3) -0.004(3)
C22 0.033(4) 0.015(4) 0.038(4) -0.001(3) 0.009(3) 0.005(3)
C23 0.023(4) 0.036(5) 0.029(4) 0.005(3) 0.006(3) 0.016(3)
C24 0.018(4) 0.035(4) 0.018(3) -0.002(3) 0.001(3) 0.000(3)
C25 0.015(3) 0.019(4) 0.018(3) -0.002(2) 0.004(3) -0.001(3)
C26 0.016(3) 0.012(3) 0.014(3) 0.003(2) -0.001(2) -0.004(3)
C27 0.017(3) 0.020(4) 0.026(4) 0.001(3) -0.002(3) -0.004(3)
C28 0.034(4) 0.011(4) 0.036(4) 0.010(3) -0.013(3) -0.010(3)
C29 0.037(5) 0.036(5) 0.022(4) 0.016(3) -0.013(3) -0.018(4)
C30 0.027(4) 0.044(5) 0.014(3) 0.009(3) -0.002(3) -0.018(4)
C31 0.020(3) 0.022(4) 0.014(3) 0.000(3) 0.000(3) -0.006(3)

loop_
_atom_type_symbol
_atom_type_description
_atom_type_scat_dispersion_real
_atom_type_scat_dispersion_imag
_atom_type_scat_source
C C 0.0033 0.0016 'International Tables Vol C Tables 4.2.6.8 and 6.1.1.4'
H H 0.0000 0.0000 'International Tables Vol C Tables 4.2.6.8 and 6.1.1.4'
O O 0.0106 0.0060 'International Tables Vol C Tables 4.2.6.8 and 6.1.1.4'
P P 0.1023 0.0942 'International Tables Vol C Tables 4.2.6.8 and 6.1.1.4'
Ru Ru -1.2594 0.8363 'International Tables Vol C Tables 4.2.6.8 and 6.1.1.4'

loop_
_geom_angle_atom_site_label_1
_geom_angle_atom_site_label_2
_geom_angle_atom_site_label_3
_geom_angle
C2 Ru1 C1 94.1(3)
C2 Ru1 C3 91.7(3)
C1 Ru1 C3 96.7(3)
C2 Ru1 C18 90.0(3)
C1 Ru1 C18 96.9(3)
C3 Ru1 C18 166.1(3)
C2 Ru1 Ru3 97.5(2)
C1 Ru1 Ru3 147.64(19)
C3 Ru1 Ru3 112.9(2)
C18 Ru1 Ru3 53.18(18)
C2 Ru1 Ru2 153.6(2)
C1 Ru1 Ru2 112.21(19)
C3 Ru1 Ru2 87.2(2)
C18 Ru1 Ru2 85.20(18)
Ru3 Ru1 Ru2 59.20(2)
C2 Ru1 H 176(3)
C1 Ru1 H 85.1(8)
C3 Ru1 H 85(3)
C18 Ru1 H 94(3)
Ru3 Ru1 H 85.0(11)
Ru2 Ru1 H 27.6(5)
C6 Ru2 C5 97.3(3)
C6 Ru2 C4 88.8(3)
C5 Ru2 C4 95.7(3)
C6 Ru2 P1 92.0(2)
C5 Ru2 P1 96.2(2)
C4 Ru2 P1 167.8(2)
C6 Ru2 Ru3 92.8(2)
C5 Ru2 Ru3 165.6(2)
C4 Ru2 Ru3 94.7(2)
P1 Ru2 Ru3 73.17(5)
C6 Ru2 Ru1 148.0(2)
C5 Ru2 Ru1 114.6(2)
C4 Ru2 Ru1 88.8(2)
P1 Ru2 Ru1 84.04(5)
Ru3 Ru2 Ru1 55.67(3)
C6 Ru2 H 172(3)
C5 Ru2 H 87.4(7)
C4 Ru2 H 97(3)
P1 Ru2 H 82(3)
Ru3 Ru2 H 81.6(11)
Ru1 Ru2 H 27.7(5)
C8 Ru3 C7 96.5(3)
C8 Ru3 C9 91.3(3)
C7 Ru3 C9 94.2(3)
C8 Ru3 C18 139.4(3)
C7 Ru3 C18 124.0(3)
C9 Ru3 C18 88.7(3)
C8 Ru3 C10 104.0(3)
C7 Ru3 C10 155.8(3)
C9 Ru3 C10 98.0(3)
C18 Ru3 C10 36.2(2)
C8 Ru3 Ru1 157.7(2)
C7 Ru3 Ru1 79.6(2)
C9 Ru3 Ru1 110.7(2)
C18 Ru3 Ru1 47.97(17)
C10 Ru3 Ru1 76.62(15)
C8 Ru3 Ru2 93.0(2)
C7 Ru3 Ru2 87.8(2)
C9 Ru3 Ru2 175.0(2)
C18 Ru3 Ru2 86.40(16)
C10 Ru3 Ru2 78.56(15)
Ru1 Ru3 Ru2 65.13(2)
C10 P1 C26 110.7(3)
C10 P1 C20 103.9(3)
C26 P1 C20 102.9(3)
C10 P1 Ru2 106.2(2)
C26 P1 Ru2 112.1(2)
C20 P1 Ru2 120.6(2)
O1 C1 Ru1 175.8(6)
O2 C2 Ru1 176.7(7)
O3 C3 Ru1 179.1(7)
O4 C4 Ru2 176.8(6)
O5 C5 Ru2 179.0(7)
O6 C6 Ru2 177.1(7)
O7 C7 Ru3 175.9(6)
O8 C8 Ru3 176.1(6)
O9 C9 Ru3 177.0(7)
C18 C10 C11 109.7(5)
C18 C10 P1 117.5(5)
C11 C10 P1 126.4(5)
C18 C10 Ru3 67.3(3)
C11 C10 Ru3 125.1(4)
P1 C10 Ru3 96.4(3)
C12 C11 C16 120.3(6)
C12 C11 C10 132.0(6)
C16 C11 C10 107.5(6)
C13 C12 C11 118.4(6)
C13 C12 H12 120.8
C11 C12 H12 120.8
C14 C13 C12 122.2(7)
C14 C13 H13 118.9
C12 C13 H13 118.9
C13 C14 C15 119.8(6)
C13 C14 H14 120.1
C15 C14 H14 120.1
C14 C15 C16 119.1(7)
C14 C15 H15 120.5
C16 C15 H15 120.5
C15 C16 C11 120.1(6)
C15 C16 C17 128.4(6)
C11 C16 C17 111.3(6)
C16 C17 C19 110.6(5)
C16 C17 C18 103.6(5)
C19 C17 C18 111.9(5)
C16 C17 H17 110.2
C19 C17 H17 110.2
C18 C17 H17 110.2
C10 C18 C17 107.8(5)
C10 C18 Ru1 128.8(5)
C17 C18 Ru1 123.2(5)
C10 C18 Ru3 76.5(4)
C17 C18 Ru3 123.6(4)
Ru1 C18 Ru3 78.9(2)
C17 C19 H19A 109.5
C17 C19 H19B 109.5
H19A C19 H19B 109.5
C17 C19 H19C 109.5
H19A C19 H19C 109.5
H19B C19 H19C 109.5
C21 C20 C25 118.8(6)
C21 C20 P1 121.1(5)
C25 C20 P1 119.8(5)
C20 C21 C22 120.4(7)
C20 C21 H21 119.8
C22 C21 H21 119.8
C23 C22 C21 119.5(7)
C23 C22 H22 120.2
C21 C22 H22 120.2
C24 C23 C22 120.1(7)
C24 C23 H23 119.9
C22 C23 H23 119.9
C25 C24 C23 120.4(7)
C25 C24 H24 119.8
C23 C24 H24 119.8
C24 C25 C20 120.8(7)
C24 C25 H25 119.6
C20 C25 H25 119.6
C27 C26 C31 119.3(6)
C27 C26 P1 122.7(5)
C31 C26 P1 117.5(5)
C26 C27 C28 120.7(7)
C26 C27 H27 119.6
C28 C27 H27 119.6
C29 C28 C27 119.8(8)
C29 C28 H28 120.1
C27 C28 H28 120.1
C30 C29 C28 120.6(7)
C30 C29 H29 119.7
C28 C29 H29 119.7
C29 C30 C31 120.2(7)
C29 C30 H30 119.9
C31 C30 H30 119.9
C26 C31 C30 119.4(7)
C26 C31 H31 120.3
C30 C31 H31 120.3

loop_
_geom_bond_atom_site_label_1
_geom_bond_atom_site_label_2
_geom_bond_distance
Ru1 C2 1.902(7)
Ru1 C1 1.921(7)
Ru1 C3 1.943(7)
Ru1 C18 2.078(7)
Ru1 Ru3 2.7447(12)
Ru1 Ru2 3.0153(11)
Ru1 H 1.703(10)
Ru2 C6 1.910(7)
Ru2 C5 1.934(8)
Ru2 C4 1.953(8)
Ru2 P1 2.3375(18)
Ru2 Ru3 2.8546(10)
Ru2 H 1.701(10)
Ru3 C8 1.892(7)
Ru3 C7 1.898(8)
Ru3 C9 1.916(7)
Ru3 C18 2.239(6)
Ru3 C10 2.360(6)
P1 C10 1.798(6)
P1 C26 1.824(7)
P1 C20 1.829(7)
O1 C1 1.131(9)
O2 C2 1.136(9)
O3 C3 1.143(9)
O4 C4 1.137(9)
O5 C5 1.131(9)
O6 C6 1.147(9)
O7 C7 1.145(9)
O8 C8 1.158(9)
O9 C9 1.140(9)
C10 C18 1.433(9)
C10 C11 1.487(9)
C11 C12 1.394(10)
C11 C16 1.411(9)
C12 C13 1.386(10)
C12 H12 0.9300
C13 C14 1.383(11)
C13 H13 0.9300
C14 C15 1.397(11)
C14 H14 0.9300
C15 C16 1.399(10)
C15 H15 0.9300
C16 C17 1.505(9)
C17 C19 1.537(9)
C17 C18 1.543(9)
C17 H17 0.9800
C19 H19A 0.9600
C19 H19B 0.9600
C19 H19C 0.9600
C20 C21 1.388(10)
C20 C25 1.390(9)
C21 C22 1.389(11)
C21 H21 0.9300
C22 C23 1.387(12)
C22 H22 0.9300
C23 C24 1.373(12)
C23 H23 0.9300
C24 C25 1.370(10)
C24 H24 0.9300
C25 H25 0.9300
C26 C27 1.380(10)
C26 C31 1.401(10)
C27 C28 1.394(10)
C27 H27 0.9300
C28 C29 1.382(13)
C28 H28 0.9300
C29 C30 1.364(13)
C29 H29 0.9300
C30 C31 1.411(10)
C30 H30 0.9300
C31 H31 0.9300

loop_
_geom_torsion_atom_site_label_1
_geom_torsion_atom_site_label_2
_geom_torsion_atom_site_label_3
_geom_torsion_atom_site_label_4
_geom_torsion
C2 Ru1 Ru2 C6 20.2(6)
C1 Ru1 Ru2 C6 -155.6(4)
C3 Ru1 Ru2 C6 108.3(4)
C18 Ru1 Ru2 C6 -60.1(4)
Ru3 Ru1 Ru2 C6 -10.6(4)
C2 Ru1 Ru2 C5 -161.4(5)
C1 Ru1 Ru2 C5 22.8(3)
C3 Ru1 Ru2 C5 -73.3(3)
C18 Ru1 Ru2 C5 118.3(3)
Ru3 Ru1 Ru2 C5 167.8(2)
C2 Ru1 Ru2 C4 -65.7(5)
C1 Ru1 Ru2 C4 118.6(3)
C3 Ru1 Ru2 C4 22.5(3)
C18 Ru1 Ru2 C4 -145.9(3)
Ru3 Ru1 Ru2 C4 -96.5(2)
C2 Ru1 Ru2 P1 104.4(5)
C1 Ru1 Ru2 P1 -71.3(2)
C3 Ru1 Ru2 P1 -167.4(2)
C18 Ru1 Ru2 P1 24.21(18)
Ru3 Ru1 Ru2 P1 73.66(5)
C2 Ru1 Ru2 Ru3 30.8(5)
C1 Ru1 Ru2 Ru3 -145.0(2)
C3 Ru1 Ru2 Ru3 118.9(2)
C18 Ru1 Ru2 Ru3 -49.45(18)
C2 Ru1 Ru3 C8 -155.9(6)
C1 Ru1 Ru3 C8 94.0(6)
C3 Ru1 Ru3 C8 -60.9(6)
C18 Ru1 Ru3 C8 119.8(6)
Ru2 Ru1 Ru3 C8 10.8(5)
C2 Ru1 Ru3 C7 -74.4(3)
C1 Ru1 Ru3 C7 175.6(4)
C3 Ru1 Ru3 C7 20.7(3)
C18 Ru1 Ru3 C7 -158.7(3)
Ru2 Ru1 Ru3 C7 92.4(2)
C2 Ru1 Ru3 C9 16.3(3)
C1 Ru1 Ru3 C9 -93.8(4)
C3 Ru1 Ru3 C9 111.3(3)
C18 Ru1 Ru3 C9 -68.1(3)
Ru2 Ru1 Ru3 C9 -177.0(2)
C2 Ru1 Ru3 C18 84.3(3)
C1 Ru1 Ru3 C18 -25.8(4)
C3 Ru1 Ru3 C18 179.4(3)
Ru2 Ru1 Ru3 C18 -108.9(2)
C2 Ru1 Ru3 C10 109.8(3)
C1 Ru1 Ru3 C10 -0.3(4)
C3 Ru1 Ru3 C10 -155.1(3)
C18 Ru1 Ru3 C10 25.5(3)
Ru2 Ru1 Ru3 C10 -83.43(16)
C2 Ru1 Ru3 Ru2 -166.7(2)
C1 Ru1 Ru3 Ru2 83.2(4)
C3 Ru1 Ru3 Ru2 -71.7(2)
C18 Ru1 Ru3 Ru2 108.9(2)
C6 Ru2 Ru3 C8 -1.5(3)
C5 Ru2 Ru3 C8 133.3(9)
C4 Ru2 Ru3 C8 -90.5(3)
P1 Ru2 Ru3 C8 89.8(2)
Ru1 Ru2 Ru3 C8 -175.9(2)
C6 Ru2 Ru3 C7 94.8(3)
C5 Ru2 Ru3 C7 -130.3(9)
C4 Ru2 Ru3 C7 5.8(3)
P1 Ru2 Ru3 C7 -173.9(2)
Ru1 Ru2 Ru3 C7 -79.6(2)
C6 Ru2 Ru3 C9 -151(2)
C5 Ru2 Ru3 C9 -16(3)
C4 Ru2 Ru3 C9 120(2)
P1 Ru2 Ru3 C9 -60(2)
Ru1 Ru2 Ru3 C9 34(2)
C6 Ru2 Ru3 C18 -140.9(3)
C5 Ru2 Ru3 C18 -6.0(9)
C4 Ru2 Ru3 C18 130.1(3)
P1 Ru2 Ru3 C18 -49.57(18)
Ru1 Ru2 Ru3 C18 44.75(18)
C6 Ru2 Ru3 C10 -105.2(3)
C5 Ru2 Ru3 C10 29.6(9)
C4 Ru2 Ru3 C10 165.8(3)
P1 Ru2 Ru3 C10 -13.90(16)
Ru1 Ru2 Ru3 C10 80.42(16)
C6 Ru2 Ru3 Ru1 174.4(2)
C5 Ru2 Ru3 Ru1 -50.8(9)
C4 Ru2 Ru3 Ru1 85.4(2)
P1 Ru2 Ru3 Ru1 -94.32(5)
C6 Ru2 P1 C10 111.1(3)
C5 Ru2 P1 C10 -151.3(3)
C4 Ru2 P1 C10 17.4(10)
Ru3 Ru2 P1 C10 18.8(2)
Ru1 Ru2 P1 C10 -37.1(2)
C6 Ru2 P1 C26 -10.0(3)
C5 Ru2 P1 C26 87.5(3)
C4 Ru2 P1 C26 -103.7(10)
Ru3 Ru2 P1 C26 -102.3(2)
Ru1 Ru2 P1 C26 -158.2(2)
C6 Ru2 P1 C20 -131.4(3)
C5 Ru2 P1 C20 -33.8(3)
C4 Ru2 P1 C20 135.0(10)
Ru3 Ru2 P1 C20 136.3(2)
Ru1 Ru2 P1 C20 80.4(2)
C2 Ru1 C1 O1 -68(8)
C3 Ru1 C1 O1 -160(8)
C18 Ru1 C1 O1 23(8)
Ru3 Ru1 C1 O1 43(9)
Ru2 Ru1 C1 O1 110(8)
C1 Ru1 C2 O2 -34(11)
C3 Ru1 C2 O2 63(11)
C18 Ru1 C2 O2 -131(11)
Ru3 Ru1 C2 O2 176(100)
Ru2 Ru1 C2 O2 150(10)
C2 Ru1 C3 O3 -132(45)
C1 Ru1 C3 O3 -37(45)
C18 Ru1 C3 O3 132(45)
Ru3 Ru1 C3 O3 130(45)
Ru2 Ru1 C3 O3 75(45)
C6 Ru2 C4 O4 38(12)
C5 Ru2 C4 O4 -59(12)
P1 Ru2 C4 O4 132(12)
Ru3 Ru2 C4 O4 131(12)
Ru1 Ru2 C4 O4 -174(12)
C6 Ru2 C5 O5 -128(48)
C4 Ru2 C5 O5 -39(48)
P1 Ru2 C5 O5 139(48)
Ru3 Ru2 C5 O5 98(48)
Ru1 Ru2 C5 O5 53(48)
C5 Ru2 C6 O6 -7(13)
C4 Ru2 C6 O6 -103(13)
P1 Ru2 C6 O6 89(13)
Ru3 Ru2 C6 O6 163(13)
Ru1 Ru2 C6 O6 171(12)
C8 Ru3 C7 O7 -39(9)
C9 Ru3 C7 O7 53(9)
C18 Ru3 C7 O7 144(9)
C10 Ru3 C7 O7 173(9)
Ru1 Ru3 C7 O7 163(9)
Ru2 Ru3 C7 O7 -132(9)
C7 Ru3 C8 O8 49(10)
C9 Ru3 C8 O8 -45(10)
C18 Ru3 C8 O8 -135(10)
C10 Ru3 C8 O8 -144(10)
Ru1 Ru3 C8 O8 128(10)
Ru2 Ru3 C8 O8 137(10)
C8 Ru3 C9 O9 61(13)
C7 Ru3 C9 O9 -35(13)
C18 Ru3 C9 O9 -159(13)
C10 Ru3 C9 O9 165(13)
Ru1 Ru3 C9 O9 -116(13)
Ru2 Ru3 C9 O9 -149(11)
C26 P1 C10 C18 167.7(5)
C20 P1 C10 C18 -82.5(5)
Ru2 P1 C10 C18 45.7(5)
C26 P1 C10 C11 -43.3(6)
C20 P1 C10 C11 66.5(6)
Ru2 P1 C10 C11 -165.3(5)
C26 P1 C10 Ru3 100.0(3)
C20 P1 C10 Ru3 -150.2(3)
Ru2 P1 C10 Ru3 -22.0(2)
C8 Ru3 C10 C18 170.1(4)
C7 Ru3 C10 C18 -42.9(8)
C9 Ru3 C10 C18 76.7(4)
Ru1 Ru3 C10 C18 -32.8(3)
Ru2 Ru3 C10 C18 -99.7(4)
C8 Ru3 C10 C11 71.3(6)
C7 Ru3 C10 C11 -141.7(7)
C9 Ru3 C10 C11 -22.1(6)
C18 Ru3 C10 C11 -98.8(7)
Ru1 Ru3 C10 C11 -131.6(5)
Ru2 Ru3 C10 C11 161.5(5)
C8 Ru3 C10 P1 -72.7(3)
C7 Ru3 C10 P1 74.3(7)
C9 Ru3 C10 P1 -166.1(3)
C18 Ru3 C10 P1 117.2(5)
Ru1 Ru3 C10 P1 84.4(2)
Ru2 Ru3 C10 P1 17.5(2)
C18 C10 C11 C12 173.3(7)
P1 C10 C11 C12 22.3(10)
Ru3 C10 C11 C12 -111.1(7)
C18 C10 C11 C16 -1.9(7)
P1 C10 C11 C16 -152.8(5)
Ru3 C10 C11 C16 73.7(7)
C16 C11 C12 C13 -1.3(10)
C10 C11 C12 C13 -175.9(7)
C11 C12 C13 C14 -1.1(10)
C12 C13 C14 C15 1.7(10)
C13 C14 C15 C16 0.1(10)
C14 C15 C16 C11 -2.4(10)
C14 C15 C16 C17 171.9(7)
C12 C11 C16 C15 3.1(10)
C10 C11 C16 C15 178.9(6)
C12 C11 C16 C17 -172.1(6)
C10 C11 C16 C17 3.7(7)
C15 C16 C17 C19 -58.5(9)
C11 C16 C17 C19 116.2(6)
C15 C16 C17 C18 -178.6(7)
C11 C16 C17 C18 -3.9(7)
C11 C10 C18 C17 -0.6(7)
P1 C10 C18 C17 153.3(4)
Ru3 C10 C18 C17 -121.4(5)
C11 C10 C18 Ru1 -175.8(4)
P1 C10 C18 Ru1 -22.0(8)
Ru3 C10 C18 Ru1 63.4(5)
C11 C10 C18 Ru3 120.8(5)
P1 C10 C18 Ru3 -85.3(4)
C16 C17 C18 C10 2.7(7)
C19 C17 C18 C10 -116.6(6)
C16 C17 C18 Ru1 178.2(4)
C19 C17 C18 Ru1 59.0(7)
C16 C17 C18 Ru3 -82.7(6)
C19 C17 C18 Ru3 158.1(5)
C2 Ru1 C18 C10 -161.8(6)
C1 Ru1 C18 C10 104.1(6)
C3 Ru1 C18 C10 -64.8(14)
Ru3 Ru1 C18 C10 -62.4(5)
Ru2 Ru1 C18 C10 -7.7(5)
C2 Ru1 C18 C17 23.7(5)
C1 Ru1 C18 C17 -70.5(5)
C3 Ru1 C18 C17 120.6(11)
Ru3 Ru1 C18 C17 123.1(6)
Ru2 Ru1 C18 C17 177.7(5)
C2 Ru1 C18 Ru3 -99.4(3)
C1 Ru1 C18 Ru3 166.4(2)
C3 Ru1 C18 Ru3 -2.5(12)
Ru2 Ru1 C18 Ru3 54.62(13)
C8 Ru3 C18 C10 -14.9(6)
C7 Ru3 C18 C10 160.3(4)
C9 Ru3 C18 C10 -105.4(4)
Ru1 Ru3 C18 C10 134.8(4)
Ru2 Ru3 C18 C10 75.5(3)
C8 Ru3 C18 C17 87.7(6)
C7 Ru3 C18 C17 -97.1(6)
C9 Ru3 C18 C17 -2.8(6)
C10 Ru3 C18 C17 102.6(7)
Ru1 Ru3 C18 C17 -122.6(6)
Ru2 Ru3 C18 C17 178.1(5)
C8 Ru3 C18 Ru1 -149.6(3)
C7 Ru3 C18 Ru1 25.6(4)
C9 Ru3 C18 Ru1 119.8(3)
C10 Ru3 C18 Ru1 -134.8(4)
Ru2 Ru3 C18 Ru1 -59.30(14)
C10 P1 C20 C21 102.7(6)
C26 P1 C20 C21 -141.8(6)
Ru2 P1 C20 C21 -16.1(6)
C10 P1 C20 C25 -71.2(6)
C26 P1 C20 C25 44.3(6)
Ru2 P1 C20 C25 170.1(4)
C25 C20 C21 C22 1.2(10)
P1 C20 C21 C22 -172.8(6)
C20 C21 C22 C23 -0.4(11)
C21 C22 C23 C24 -0.3(12)
C22 C23 C24 C25 0.2(11)
C23 C24 C25 C20 0.6(11)
C21 C20 C25 C24 -1.3(10)
P1 C20 C25 C24 172.7(5)
C10 P1 C26 C27 -34.9(7)
C20 P1 C26 C27 -145.3(6)
Ru2 P1 C26 C27 83.6(6)
C10 P1 C26 C31 153.7(5)
C20 P1 C26 C31 43.2(6)
Ru2 P1 C26 C31 -87.8(5)
C31 C26 C27 C28 2.4(10)
P1 C26 C27 C28 -168.9(5)
C26 C27 C28 C29 -1.5(11)
C27 C28 C29 C30 -0.3(11)
C28 C29 C30 C31 1.2(11)
C27 C26 C31 C30 -1.6(10)
P1 C26 C31 C30 170.2(5)
C29 C30 C31 C26 -0.2(10)
